data_4500789
loop_
_publ_author_name
'Liu, Lei-Lei'
'Ren, Zhi-Gang'
'Zhu, Lian-Wen'
'Wang, Hui-Fang'
'Yan, Wen-Yan'
'Lang, Jian-Ping'

_publ_section_title
;
 Temperature-Driven Assembly of Ln(III) (Ln = Nd, Eu, Yb) Coordination
 Polymers of a Flexible Azo Calix[4]arene Polycarboxylate Ligand
;
_journal_issue 8
_journal_name_full 'Crystal Growth &amp; Design'
_journal_page_first 3479
_journal_paper_doi 10.1021/cg200308k
_journal_volume 11
_journal_year 2011
_chemical_formula_moiety '2(C66 H60 Cl N11 Nd2 O18), 2(C1.50 H3.50 N0.50 O0.50), 2(C2 H3 N), 3(H2 O) '
_chemical_formula_sum 'C139 H139 Cl2 N25 Nd4 O40'
_chemical_formula_weight 3447.61
_chemical_name_systematic
; 
 ? 
;
_space_group_IT_number 14
_symmetry_cell_setting monoclinic
_symmetry_space_group_name_Hall '-P 2yn'
_symmetry_space_group_name_H-M 'P 1 21/n 1'
_atom_sites_solution_hydrogens geom
_atom_sites_solution_primary direct
_atom_sites_solution_secondary difmap
_audit_creation_method SHELXL-97
_cell_angle_alpha 90.00
_cell_angle_beta 92.43(3)
_cell_angle_gamma 90.00
_cell_formula_units_Z 2
_cell_length_a 15.604(3)
_cell_length_b 11.804(2)
_cell_length_c 42.692(9)
_cell_measurement_reflns_used 24112
_cell_measurement_temperature 223(2)
_cell_measurement_theta_max 27.4664
_cell_measurement_theta_min 3.0332
_cell_volume 7856(3)
_computing_cell_refinement 'CrystalClear, Ver. 1.30 (Rigaku/MSC, 2001)'
_computing_data_collection 'CrystalClear, Ver. 1.30 (Rigaku/MSC, 2001)'
_computing_data_reduction 'CrystalStructure, Ver. 3.60 (Rigaku/MSC, 2004)'
_computing_molecular_graphics 'SHELXL-97 (Sheldrick, 1997)'
_computing_publication_material 'SHELXL-97 (Sheldrick, 1997)'
_computing_structure_refinement 'SHELXL-97 (Sheldrick, 1997)'
_computing_structure_solution 'SHELXS-97 (Sheldrick, 1990)'
_diffrn_ambient_temperature 223(2)
_diffrn_measured_fraction_theta_full 0.987
_diffrn_measured_fraction_theta_max 0.987
_diffrn_measurement_device_type 'Rigaku Mercury'
_diffrn_measurement_method \w
_diffrn_radiation_monochromator graphite
_diffrn_radiation_source 'fine-focus sealed tube'
_diffrn_radiation_type MoK\a
_diffrn_radiation_wavelength 0.71073
_diffrn_reflns_av_R_equivalents 0.0598
_diffrn_reflns_av_sigmaI/netI 0.0987
_diffrn_reflns_limit_h_max 18
_diffrn_reflns_limit_h_min -9
_diffrn_reflns_limit_k_max 14
_diffrn_reflns_limit_k_min -13
_diffrn_reflns_limit_l_max 49
_diffrn_reflns_limit_l_min -50
_diffrn_reflns_number 29682
_diffrn_reflns_theta_full 25.00
_diffrn_reflns_theta_max 25.00
_diffrn_reflns_theta_min 3.15
_diffrn_standards_decay_% 0
_diffrn_standards_interval_count 0
_diffrn_standards_interval_time 0
_diffrn_standards_number 0
_exptl_absorpt_coefficient_mu 1.416
_exptl_absorpt_correction_T_max 0.8613
_exptl_absorpt_correction_T_min 0.7137
_exptl_absorpt_correction_type multi-scan
_exptl_absorpt_process_details 'Jacobson, R. (1998) Private communication to Rigaku Corp.'
_exptl_crystal_colour Red
_exptl_crystal_density_diffrn 1.457
_exptl_crystal_density_method 'not measured'
_exptl_crystal_description Prism
_exptl_crystal_F_000 3484
_exptl_crystal_size_max 0.60
_exptl_crystal_size_mid 0.20
_exptl_crystal_size_min 0.10
_refine_diff_density_max 1.515
_refine_diff_density_min -1.043
_refine_diff_density_rms 0.130
_refine_ls_extinction_method none
_refine_ls_goodness_of_fit_ref 1.113
_refine_ls_hydrogen_treatment constr
_refine_ls_matrix_type full
_refine_ls_number_parameters 991
_refine_ls_number_reflns 13646
_refine_ls_number_restraints 251
_refine_ls_restrained_S_all 1.125
_refine_ls_R_factor_all 0.1125
_refine_ls_R_factor_gt 0.0838
_refine_ls_shift/su_max 0.001
_refine_ls_shift/su_mean 0.000
_refine_ls_structure_factor_coef Fsqd
_refine_ls_weighting_details 'calc w=1/[\s^2^(Fo^2^)+(0.0832P)^2^+20.4515P] where P=(Fo^2^+2Fc^2^)/3'
_refine_ls_weighting_scheme calc
_refine_ls_wR_factor_gt 0.1924
_refine_ls_wR_factor_ref 0.2135
_reflns_number_gt 10145
_reflns_number_total 13646
_reflns_threshold_expression >2sigma(I)
_cod_data_source_file cg200308k_si_002.cif
_cod_data_source_block 1
_cod_depositor_comments
;
The following automatic conversions were performed:

'_exptl_absorpt_correction_type' value 'MULTI-SCAN' changed to
'multi-scan' according to
/home/saulius/struct/CIF-dictionaries/cif_core.dic dictionary named
'cif_core.dic' version 2.4.1 from 2010-06-29.

Automatic conversion script
Id: cif_fix_values 1715 2011-07-08 13:25:40Z adriana 
;
_cod_original_sg_symbol_H-M 'P 21/n'
_cod_database_code 4500789

loop_
_symmetry_equiv_pos_as_xyz
'x, y, z'
'-x+1/2, y+1/2, -z+1/2'
'-x, -y, -z'
'x-1/2, -y-1/2, z-1/2'

loop_
_atom_site_label
_atom_site_type_symbol
_atom_site_fract_x
_atom_site_fract_y
_atom_site_fract_z
_atom_site_U_iso_or_equiv
_atom_site_adp_type
_atom_site_occupancy
_atom_site_symmetry_multiplicity
_atom_site_calc_flag
_atom_site_refinement_flags
Nd1 Nd -0.65911(3) -1.46540(4) 0.239824(10) 0.04395(17) Uani 1 1 d .
Nd2 Nd -0.61155(4) -1.72285(5) 0.308180(11) 0.04986(18) Uani 1 1 d U
Cl1 Cl -0.4674(5) -1.6608(8) 0.2894(2) 0.227(3) Uani 1 1 d DU
C1 C -1.1344(5) -1.3856(9) 0.00059(19) 0.045(2) Uani 1 1 d .
C2 C -1.1427(6) -1.4941(8) 0.01436(19) 0.042(2) Uani 1 1 d .
C3 C -1.0784(6) -1.5283(8) 0.03621(18) 0.042(2) Uani 1 1 d .
H3 H -1.0818 -1.6005 0.0453 0.050 Uiso 1 1 calc R
C4 C -1.0101(6) -1.4591(8) 0.04473(18) 0.042(2) Uani 1 1 d .
C5 C -1.0043(5) -1.3524(8) 0.03155(19) 0.041(2) Uani 1 1 d .
H5 H -0.9589 -1.3043 0.0380 0.049 Uiso 1 1 calc R
C6 C -1.0649(5) -1.3148(8) 0.00877(18) 0.040(2) Uani 1 1 d .
C7 C -0.8793(6) -1.6153(7) 0.09959(19) 0.042(2) Uani 1 1 d .
C8 C -0.8416(7) -1.7223(8) 0.1009(2) 0.053(3) Uani 1 1 d .
H8 H -0.8529 -1.7743 0.0846 0.064 Uiso 1 1 calc R
C9 C -0.7877(7) -1.7525(8) 0.1261(2) 0.051(2) Uani 1 1 d .
H9 H -0.7610 -1.8239 0.1269 0.061 Uiso 1 1 calc R
C10 C -0.7742(6) -1.6741(8) 0.15019(19) 0.049(2) Uani 1 1 d .
H10 H -0.7394 -1.6944 0.1678 0.058 Uiso 1 1 calc R
C11 C -0.8104(5) -1.5675(8) 0.14882(19) 0.040(2) Uani 1 1 d .
C12 C -0.8639(6) -1.5377(8) 0.12359(18) 0.041(2) Uani 1 1 d .
H12 H -0.8897 -1.4657 0.1227 0.049 Uiso 1 1 calc R
C13 C -0.7966(6) -1.4853(8) 0.17528(18) 0.043(2) Uani 1 1 d .
C14 C -1.0534(6) -1.1995(8) -0.0069(2) 0.047(2) Uani 1 1 d .
H14A H -0.9927 -1.1782 -0.0049 0.056 Uiso 1 1 calc R
H14B H -1.0688 -1.2067 -0.0293 0.056 Uiso 1 1 calc R
C15 C -0.3587(6) -1.4567(9) 0.0099(2) 0.052(2) Uani 1 1 d .
C16 C -0.4286(6) -1.4170(9) 0.0270(3) 0.059(3) Uani 1 1 d .
C17 C -0.4339(7) -1.4494(9) 0.0573(3) 0.061(3) Uani 1 1 d .
H17 H -0.4805 -1.4234 0.0685 0.073 Uiso 1 1 calc R
C18 C -0.3733(7) -1.5199(9) 0.0727(3) 0.061(3) Uani 1 1 d .
C19 C -0.3040(7) -1.5612(9) 0.0554(2) 0.057(3) Uani 1 1 d .
H19 H -0.2632 -1.6103 0.0649 0.068 Uiso 1 1 calc R
C20 C -0.2966(6) -1.5284(8) 0.0241(2) 0.052(2) Uani 1 1 d .
C21 C -0.3426(7) -1.6109(12) 0.1514(3) 0.080(4) Uani 1 1 d .
C22 C -0.4151(7) -1.5777(10) 0.1661(3) 0.065(3) Uani 1 1 d .
H22 H -0.4616 -1.5481 0.1540 0.079 Uiso 1 1 calc R
C23 C -0.4212(7) -1.5865(11) 0.1978(3) 0.068(3) Uani 1 1 d .
C24 C -0.3538(9) -1.6336(15) 0.2162(3) 0.106(5) Uani 1 1 d .
H24 H -0.3584 -1.6392 0.2380 0.128 Uiso 1 1 calc R
C25 C -0.2803(11) -1.672(2) 0.2023(4) 0.147(8) Uani 1 1 d .
H25 H -0.2353 -1.7053 0.2144 0.176 Uiso 1 1 calc R
C26 C -0.2752(10) -1.6594(16) 0.1690(4) 0.118(6) Uani 1 1 d .
H26 H -0.2259 -1.6840 0.1591 0.141 Uiso 1 1 calc R
C27 C -0.5018(8) -1.5452(9) 0.2130(2) 0.060(3) Uani 1 1 d .
C28 C -0.2192(6) -1.5680(8) 0.0068(2) 0.047(2) Uani 1 1 d .
H28A H -0.2057 -1.6464 0.0128 0.057 Uiso 1 1 calc R
H28B H -0.2326 -1.5664 -0.0158 0.057 Uiso 1 1 calc R
C29 C -1.0849(6) -1.6464(10) 0.4969(2) 0.051(2) Uani 1 1 d .
C30 C -1.1079(5) -1.5356(8) 0.4889(2) 0.045(2) Uani 1 1 d .
C31 C -1.0763(6) -1.4915(8) 0.4619(2) 0.045(2) Uani 1 1 d .
H31 H -1.0922 -1.4175 0.4560 0.054 Uiso 1 1 calc R
C32 C -1.0214(6) -1.5521(8) 0.4430(2) 0.047(2) Uani 1 1 d .
C33 C -0.9977(6) -1.6614(8) 0.4517(2) 0.050(2) Uani 1 1 d .
H33 H -0.9602 -1.7023 0.4393 0.060 Uiso 1 1 calc R
C34 C -1.0290(5) -1.7123(8) 0.4789(2) 0.046(2) Uani 1 1 d .
C35 C -0.9219(6) -1.4843(9) 0.3717(2) 0.051(2) Uani 1 1 d .
C36 C -0.9570(8) -1.3793(10) 0.3636(3) 0.068(3) Uani 1 1 d .
H36 H -0.9933 -1.3409 0.3771 0.081 Uiso 1 1 calc R
C37 C -0.9365(9) -1.3334(10) 0.3351(3) 0.079(4) Uani 1 1 d .
H37 H -0.9591 -1.2623 0.3292 0.095 Uiso 1 1 calc R
C38 C -0.8848(7) -1.3883(9) 0.3153(2) 0.061(3) Uani 1 1 d .
H38 H -0.8733 -1.3562 0.2957 0.073 Uiso 1 1 calc R
C39 C -0.8492(6) -1.4904(8) 0.3238(2) 0.044(2) Uani 1 1 d .
C40 C -0.8690(6) -1.5418(8) 0.3521(2) 0.048(2) Uani 1 1 d .
H40 H -0.8468 -1.6135 0.3576 0.058 Uiso 1 1 calc R
C41 C -0.7886(6) -1.5498(8) 0.30196(19) 0.042(2) Uani 1 1 d .
C42 C -1.0064(6) -1.8357(9) 0.4872(3) 0.059(3) Uani 1 1 d .
H42A H -0.9496 -1.8538 0.4796 0.071 Uiso 1 1 calc R
H42B H -1.0038 -1.8446 0.5101 0.071 Uiso 1 1 calc R
C43 C -0.3107(5) -1.5821(8) 0.50699(19) 0.042(2) Uani 1 1 d .
C44 C -0.2616(6) -1.4918(8) 0.49497(18) 0.041(2) Uani 1 1 d .
C45 C -0.2943(6) -1.4289(8) 0.4702(2) 0.046(2) Uani 1 1 d .
H45 H -0.2631 -1.3662 0.4633 0.055 Uiso 1 1 calc R
C46 C -0.3724(6) -1.4553(8) 0.4550(2) 0.046(2) Uani 1 1 d .
C47 C -0.4211(6) -1.5439(9) 0.4675(2) 0.053(3) Uani 1 1 d .
H47 H -0.4746 -1.5618 0.4577 0.064 Uiso 1 1 calc R
C48 C -0.3932(5) -1.6048(8) 0.49329(19) 0.043(2) Uani 1 1 d .
C49 C -0.4666(6) -1.3637(9) 0.3822(2) 0.050(2) Uani 1 1 d .
C50 C -0.4381(6) -1.2536(9) 0.3799(2) 0.054(3) Uani 1 1 d .
H50 H -0.4047 -1.2212 0.3964 0.065 Uiso 1 1 calc R
C51 C -0.4591(7) -1.1901(9) 0.3528(2) 0.060(3) Uani 1 1 d .
H51 H -0.4423 -1.1139 0.3513 0.072 Uiso 1 1 calc R
C52 C -0.5051(7) -1.2424(9) 0.3285(2) 0.056(3) Uani 1 1 d .
H52 H -0.5184 -1.2009 0.3101 0.068 Uiso 1 1 calc R
C53 C -0.5320(6) -1.3532(8) 0.3302(2) 0.046(2) Uani 1 1 d .
C54 C -0.5127(6) -1.4165(9) 0.35768(19) 0.046(2) Uani 1 1 d .
H54 H -0.5306 -1.4922 0.3594 0.055 Uiso 1 1 calc R
C55 C -0.5819(6) -1.4065(9) 0.30340(19) 0.050(2) Uani 1 1 d .
C56 C -0.1712(5) -1.4707(9) 0.5076(2) 0.047(2) Uani 1 1 d .
H56A H -0.1584 -1.3895 0.5066 0.057 Uiso 1 1 calc R
H56B H -0.1659 -1.4942 0.5296 0.057 Uiso 1 1 calc R
C57 C -0.7160(7) -1.7335(8) 0.2458(2) 0.051(2) Uani 1 1 d .
H57 H -0.7509 -1.7235 0.2275 0.061 Uiso 1 1 calc R
C58 C -0.6721(8) -1.7106(9) 0.3835(2) 0.062(3) Uani 1 1 d .
H58 H -0.6884 -1.7865 0.3804 0.074 Uiso 1 1 calc R
C59 C -0.7349(11) -1.7217(12) 0.4342(3) 0.106(5) Uani 1 1 d .
H59A H -0.7931 -1.6939 0.4354 0.158 Uiso 1 1 calc R
H59B H -0.7039 -1.7097 0.4541 0.158 Uiso 1 1 calc R
H59C H -0.7361 -1.8021 0.4294 0.158 Uiso 1 1 calc R
C60 C -0.6766(10) -1.5448(11) 0.4153(3) 0.099(5) Uani 1 1 d .
H60A H -0.7162 -1.5000 0.4023 0.149 Uiso 1 1 calc R
H60B H -0.6182 -1.5269 0.4102 0.149 Uiso 1 1 calc R
H60C H -0.6847 -1.5275 0.4372 0.149 Uiso 1 1 calc R
C61 C -0.5496(12) -1.9639(15) 0.2677(4) 0.110(3) Uani 1 1 d U
H61 H -0.6026 -2.0012 0.2687 0.132 Uiso 1 1 calc R
C62 C -0.5040(12) -2.1305(15) 0.2399(4) 0.129(4) Uani 1 1 d U
H62A H -0.5644 -2.1496 0.2403 0.193 Uiso 1 1 calc R
H62B H -0.4706 -2.1857 0.2520 0.193 Uiso 1 1 calc R
H62C H -0.4863 -2.1311 0.2183 0.193 Uiso 1 1 calc R
C63 C -0.4091(14) -1.9672(18) 0.2478(5) 0.159(5) Uani 1 1 d U
H63A H -0.4184 -1.8905 0.2403 0.239 Uiso 1 1 calc R
H63B H -0.3793 -2.0104 0.2323 0.239 Uiso 1 1 calc R
H63C H -0.3748 -1.9653 0.2673 0.239 Uiso 1 1 calc R
N1 N -0.9433(5) -1.4874(7) 0.06742(16) 0.0453(18) Uani 1 1 d .
N2 N -0.9397(5) -1.5921(7) 0.07392(15) 0.0430(18) Uani 1 1 d .
N3 N -0.3861(6) -1.5423(10) 0.1048(3) 0.079(3) Uani 1 1 d .
N4 N -0.3284(7) -1.6003(10) 0.1184(2) 0.080(3) Uani 1 1 d .
N5 N -0.9958(5) -1.4953(7) 0.41606(17) 0.0500(19) Uani 1 1 d .
N6 N -0.9421(5) -1.5451(7) 0.40032(18) 0.056(2) Uani 1 1 d .
N7 N -0.3933(5) -1.3925(8) 0.42798(18) 0.056(2) Uani 1 1 d .
N8 N -0.4499(5) -1.4350(7) 0.40982(17) 0.054(2) Uani 1 1 d .
N9 N -0.6925(6) -1.6617(7) 0.40984(18) 0.057(2) Uani 1 1 d .
N10 N -0.4902(10) -2.0194(13) 0.2531(3) 0.118(3) Uani 1 1 d U
O1 O -1.1954(4) -1.3534(6) -0.02113(14) 0.0510(16) Uani 1 1 d .
H1 H -1.1836 -1.2896 -0.0279 0.077 Uiso 1 1 calc R
O2 O -0.7628(4) -1.5217(5) 0.20023(13) 0.0490(16) Uani 1 1 d .
O3 O -0.8191(5) -1.3841(6) 0.17068(14) 0.0588(19) Uani 1 1 d .
O4 O -0.3525(5) -1.4294(8) -0.01966(18) 0.080(2) Uani 1 1 d .
H4 H -0.3936 -1.3886 -0.0253 0.119 Uiso 1 1 calc R
O5 O -0.5709(5) -1.5475(6) 0.19669(15) 0.0595(18) Uani 1 1 d .
O6 O -0.4992(5) -1.5143(7) 0.24078(16) 0.070(2) Uani 1 1 d .
O7 O -1.1136(4) -1.6958(6) 0.52326(14) 0.0594(18) Uani 1 1 d .
H7 H -1.0932 -1.7606 0.5251 0.089 Uiso 1 1 calc R
O8 O -0.7749(4) -1.5013(6) 0.27570(13) 0.0519(16) Uani 1 1 d .
O9 O -0.7550(4) -1.6423(5) 0.31087(14) 0.0497(16) Uani 1 1 d .
O10 O -0.2783(4) -1.6424(6) 0.53075(14) 0.0574(18) Uani 1 1 d .
H10A H -0.3131 -1.6921 0.5354 0.086 Uiso 1 1 calc R
O11 O -0.6052(5) -1.3403(5) 0.28095(14) 0.0575(18) Uani 1 1 d .
O12 O -0.5986(5) -1.5108(6) 0.30216(14) 0.0548(17) Uani 1 1 d .
O13 O -0.7334(5) -1.8098(5) 0.26398(14) 0.0534(17) Uani 1 1 d .
O14 O -0.6523(5) -1.6673(5) 0.25073(13) 0.0512(16) Uani 1 1 d .
O15 O -0.6327(5) -1.6629(6) 0.36253(14) 0.0635(19) Uani 1 1 d .
O16 O -0.5461(7) -1.8739(9) 0.2799(2) 0.104(3) Uani 1 1 d U
O17 O -0.4907(8) -1.7937(10) 0.3432(3) 0.123(3) Uani 1 1 d U
O1W O -0.6208(6) -1.3191(7) 0.20034(17) 0.084(3) Uani 1 1 d .
H1WA H -0.5735 -1.3084 0.2106 0.101 Uiso 1 1 d R
H1WB H -0.6598 -1.2735 0.1939 0.101 Uiso 1 1 d R
N11 N -0.3858(12) -1.8034(16) 0.3852(4) 0.152(4) Uani 1 1 d U
C64 C -0.4529(14) -1.7549(19) 0.3706(5) 0.144(4) Uani 1 1 d U
H64 H -0.4759 -1.6897 0.3796 0.172 Uiso 1 1 calc R
C65 C -0.3362(14) -1.7619(19) 0.4119(5) 0.157(5) Uani 1 1 d U
H65A H -0.3512 -1.6834 0.4157 0.235 Uiso 1 1 calc R
H65B H -0.2756 -1.7670 0.4079 0.235 Uiso 1 1 calc R
H65C H -0.3483 -1.8070 0.4302 0.235 Uiso 1 1 calc R
C66 C -0.3536(16) -1.910(2) 0.3738(6) 0.181(6) Uani 1 1 d U
H66A H -0.3202 -1.9476 0.3904 0.271 Uiso 1 1 calc R
H66B H -0.3175 -1.8959 0.3562 0.271 Uiso 1 1 calc R
H66C H -0.4014 -1.9579 0.3670 0.271 Uiso 1 1 calc R
O18 O -0.3148(19) -1.585(3) 0.3216(9) 0.243(14) Uani 0.50 1 d PDU
N12 N -0.227(3) -1.483(3) 0.3538(8) 0.180(10) Uani 0.50 1 d PDU
C67 C -0.310(3) -1.537(3) 0.3469(10) 0.197(11) Uani 0.50 1 d PDU
H67 H -0.3559 -1.5351 0.3606 0.237 Uiso 0.50 1 calc PR
C68 C -0.158(3) -1.482(4) 0.3317(11) 0.183(13) Uani 0.50 1 d PDU
H68A H -0.1254 -1.4125 0.3342 0.275 Uiso 0.50 1 calc PR
H68B H -0.1824 -1.4868 0.3105 0.275 Uiso 0.50 1 calc PR
H68C H -0.1204 -1.5465 0.3358 0.275 Uiso 0.50 1 calc PR
C69 C -0.209(2) -1.419(3) 0.3826(8) 0.128(9) Uani 0.50 1 d PDU
H69A H -0.1478 -1.4172 0.3873 0.192 Uiso 0.50 1 calc PR
H69B H -0.2378 -1.4545 0.3997 0.192 Uiso 0.50 1 calc PR
H69C H -0.2303 -1.3421 0.3798 0.192 Uiso 0.50 1 calc PR
O2W O -0.199(2) -1.232(4) 0.2035(9) 0.240(19) Uani 0.50 1 d P
H2WA H -0.1859 -1.2978 0.1969 0.288 Uiso 0.50 1 d PR
H2WB H -0.2521 -1.2440 0.2046 0.288 Uiso 0.50 1 d PR
O3W O -0.334(2) -1.388(3) 0.2624(8) 0.203(14) Uani 0.50 1 d PU
H3WA H -0.3603 -1.3842 0.2795 0.244 Uiso 0.50 1 d PR
H3WB H -0.3358 -1.3435 0.2467 0.244 Uiso 0.50 1 d PR
O4W O -0.501(2) -1.297(3) 0.1626(8) 0.208(14) Uani 0.50 1 d PU
H4WA H -0.4605 -1.3009 0.1765 0.249 Uiso 0.50 1 d PR
H4WB H -0.4942 -1.2776 0.1437 0.249 Uiso 0.50 1 d PR
N13 N -0.6169(18) -1.400(3) 0.1286(7) 0.244(16) Uani 1 1 d D
C70 C -0.629(2) -1.467(3) 0.1079(9) 0.24(2) Uani 1 1 d D
C71 C -0.6190(12) -1.587(2) 0.0945(4) 0.190(15) Uani 1 1 d D
H71A H -0.5850 -1.5833 0.0760 0.284 Uiso 1 1 calc R
H71B H -0.6751 -1.6178 0.0889 0.284 Uiso 1 1 calc R
H71C H -0.5904 -1.6344 0.1102 0.284 Uiso 1 1 calc R

loop_
_atom_site_aniso_label
_atom_site_aniso_U_11
_atom_site_aniso_U_22
_atom_site_aniso_U_33
_atom_site_aniso_U_23
_atom_site_aniso_U_13
_atom_site_aniso_U_12
Nd1 0.0588(3) 0.0478(3) 0.0253(2) 0.0026(2) 0.0018(2) -0.0012(2)
Nd2 0.0675(4) 0.0479(3) 0.0343(3) 0.0035(2) 0.0042(2) 0.0027(3)
Cl1 0.164(5) 0.259(7) 0.262(7) 0.046(6) 0.065(5) -0.022(5)
C1 0.032(5) 0.076(7) 0.028(4) -0.011(4) 0.003(3) 0.008(4)
C2 0.049(5) 0.045(5) 0.032(4) -0.008(4) 0.005(4) 0.004(4)
C3 0.049(5) 0.050(5) 0.027(4) -0.006(4) 0.008(4) 0.005(4)
C4 0.042(5) 0.058(6) 0.025(4) -0.005(4) 0.002(3) 0.007(4)
C5 0.032(4) 0.054(6) 0.036(4) -0.007(4) 0.001(3) 0.005(4)
C6 0.036(5) 0.053(5) 0.031(4) -0.004(4) 0.007(3) 0.010(4)
C7 0.049(5) 0.044(5) 0.032(4) 0.001(4) 0.000(4) -0.002(4)
C8 0.070(7) 0.054(6) 0.035(5) -0.015(4) -0.006(4) 0.007(5)
C9 0.072(7) 0.041(5) 0.039(5) -0.009(4) -0.002(5) 0.014(5)
C10 0.057(6) 0.060(6) 0.029(4) 0.010(4) -0.005(4) 0.008(5)
C11 0.038(5) 0.052(5) 0.030(4) -0.002(4) 0.011(3) -0.004(4)
C12 0.045(5) 0.048(5) 0.029(4) 0.003(4) 0.004(4) 0.007(4)
C13 0.051(5) 0.058(6) 0.020(4) 0.001(4) 0.003(3) 0.001(4)
C14 0.034(5) 0.071(6) 0.035(5) -0.001(4) 0.004(4) -0.001(4)
C15 0.045(5) 0.060(6) 0.051(6) -0.008(5) 0.002(4) -0.003(5)
C16 0.030(5) 0.068(7) 0.079(7) -0.014(6) 0.008(5) -0.011(5)
C17 0.044(6) 0.075(7) 0.064(7) -0.004(6) 0.016(5) 0.005(5)
C18 0.059(7) 0.069(7) 0.059(6) -0.007(5) 0.023(5) -0.018(6)
C19 0.051(6) 0.062(6) 0.059(6) -0.005(5) 0.014(5) 0.005(5)
C20 0.049(6) 0.056(6) 0.052(6) -0.017(5) 0.004(4) -0.007(5)
C21 0.050(7) 0.111(10) 0.081(8) 0.030(8) 0.016(6) 0.013(7)
C22 0.063(7) 0.074(7) 0.060(7) 0.023(6) 0.014(5) 0.011(6)
C23 0.050(6) 0.087(8) 0.070(7) 0.014(6) 0.017(5) 0.003(6)
C24 0.071(9) 0.177(16) 0.070(9) 0.039(10) 0.001(7) 0.031(10)
C25 0.082(11) 0.26(2) 0.104(13) 0.065(14) 0.022(9) 0.060(14)
C26 0.073(10) 0.183(18) 0.099(11) 0.028(12) 0.028(8) 0.032(11)
C27 0.076(8) 0.061(7) 0.045(6) 0.012(5) 0.009(5) 0.000(6)
C28 0.042(5) 0.058(6) 0.044(5) -0.008(4) 0.010(4) 0.003(4)
C29 0.033(5) 0.087(8) 0.033(5) 0.001(5) 0.002(4) -0.008(5)
C30 0.030(4) 0.061(6) 0.043(5) -0.002(4) -0.003(4) 0.000(4)
C31 0.038(5) 0.060(6) 0.036(5) 0.007(4) 0.001(4) 0.001(4)
C32 0.035(5) 0.060(6) 0.046(5) 0.007(4) 0.003(4) 0.000(4)
C33 0.035(5) 0.059(6) 0.056(6) -0.004(5) 0.006(4) 0.003(4)
C34 0.023(4) 0.062(6) 0.051(5) 0.007(5) -0.004(4) -0.010(4)
C35 0.051(6) 0.060(6) 0.044(5) 0.007(5) 0.005(4) 0.007(5)
C36 0.074(8) 0.065(7) 0.066(7) -0.002(6) 0.029(6) 0.005(6)
C37 0.103(10) 0.069(8) 0.069(7) 0.028(6) 0.034(7) 0.025(7)
C38 0.073(7) 0.068(7) 0.044(5) 0.015(5) 0.023(5) -0.003(6)
C39 0.044(5) 0.047(5) 0.041(5) 0.001(4) 0.010(4) -0.001(4)
C40 0.051(6) 0.054(6) 0.040(5) 0.005(4) 0.013(4) 0.014(5)
C41 0.048(5) 0.049(5) 0.031(4) -0.008(4) 0.013(4) -0.009(4)
C42 0.026(5) 0.071(7) 0.080(7) 0.014(6) 0.009(5) -0.001(5)
C43 0.035(5) 0.064(6) 0.028(4) -0.004(4) 0.002(3) -0.003(4)
C44 0.042(5) 0.056(5) 0.026(4) -0.010(4) 0.006(3) 0.009(4)
C45 0.045(5) 0.049(5) 0.044(5) -0.002(4) 0.006(4) -0.011(4)
C46 0.043(5) 0.057(6) 0.037(5) -0.004(4) 0.001(4) 0.000(4)
C47 0.036(5) 0.080(7) 0.043(5) -0.019(5) -0.006(4) 0.009(5)
C48 0.035(5) 0.060(6) 0.035(4) -0.009(4) 0.004(4) -0.007(4)
C49 0.039(5) 0.068(7) 0.043(5) 0.002(5) 0.001(4) -0.005(5)
C50 0.044(6) 0.073(7) 0.045(5) -0.009(5) -0.007(4) 0.002(5)
C51 0.059(7) 0.062(7) 0.058(6) -0.008(5) -0.005(5) -0.009(5)
C52 0.071(7) 0.060(6) 0.039(5) 0.003(5) -0.003(5) -0.002(5)
C53 0.046(5) 0.056(6) 0.035(5) 0.004(4) -0.002(4) -0.003(4)
C54 0.040(5) 0.063(6) 0.035(4) -0.008(4) -0.003(4) 0.002(4)
C55 0.059(6) 0.064(7) 0.027(4) 0.008(4) 0.002(4) -0.008(5)
C56 0.035(5) 0.068(6) 0.038(5) -0.004(4) 0.004(4) -0.010(4)
C57 0.079(7) 0.045(5) 0.029(4) 0.003(4) 0.005(4) 0.005(5)
C58 0.081(8) 0.059(7) 0.046(6) -0.001(5) 0.011(5) -0.003(6)
C59 0.145(15) 0.096(10) 0.080(9) 0.005(8) 0.056(9) 0.005(10)
C60 0.120(12) 0.086(10) 0.094(10) -0.044(8) 0.030(9) -0.026(9)
C61 0.113(5) 0.111(5) 0.106(6) -0.020(5) 0.005(5) 0.013(5)
C62 0.140(8) 0.119(6) 0.126(8) -0.025(6) 0.003(7) 0.016(6)
C63 0.139(7) 0.162(8) 0.179(9) -0.016(8) 0.038(7) -0.015(6)
N1 0.040(4) 0.062(5) 0.034(4) 0.000(4) -0.001(3) 0.010(4)
N2 0.047(4) 0.053(5) 0.029(4) -0.004(3) -0.003(3) 0.012(4)
N3 0.053(6) 0.103(8) 0.082(7) 0.016(6) 0.017(5) 0.009(6)
N4 0.068(7) 0.104(8) 0.070(6) 0.016(6) 0.030(5) 0.008(6)
N5 0.041(4) 0.071(5) 0.039(4) -0.004(4) 0.010(3) 0.001(4)
N6 0.058(5) 0.069(6) 0.041(4) 0.006(4) 0.016(4) -0.002(4)
N7 0.050(5) 0.075(6) 0.043(4) -0.011(4) -0.002(4) 0.011(4)
N8 0.061(5) 0.065(5) 0.036(4) -0.005(4) -0.007(4) 0.001(4)
N9 0.074(6) 0.054(5) 0.042(4) 0.004(4) 0.008(4) 0.001(4)
N10 0.115(5) 0.119(5) 0.122(6) -0.027(5) 0.020(5) 0.011(4)
O1 0.045(4) 0.065(4) 0.043(3) 0.000(3) -0.003(3) 0.007(3)
O2 0.064(4) 0.056(4) 0.026(3) -0.007(3) -0.005(3) -0.003(3)
O3 0.089(5) 0.053(4) 0.033(3) -0.004(3) -0.015(3) 0.009(4)
O4 0.058(5) 0.120(7) 0.062(5) 0.014(5) 0.011(4) 0.033(5)
O5 0.063(5) 0.075(5) 0.041(4) -0.002(3) 0.011(3) 0.006(4)
O6 0.074(5) 0.096(6) 0.041(4) 0.006(4) 0.007(3) -0.001(4)
O7 0.060(4) 0.079(5) 0.041(4) 0.018(3) 0.009(3) 0.001(4)
O8 0.068(5) 0.058(4) 0.030(3) 0.006(3) 0.016(3) 0.006(3)
O9 0.061(4) 0.052(4) 0.037(3) 0.004(3) 0.016(3) 0.007(3)
O10 0.054(4) 0.077(5) 0.040(4) 0.009(3) -0.010(3) -0.016(4)
O11 0.086(5) 0.046(4) 0.040(4) 0.002(3) -0.001(3) -0.014(4)
O12 0.076(5) 0.048(4) 0.040(4) -0.005(3) 0.006(3) -0.005(3)
O13 0.076(5) 0.049(4) 0.036(3) -0.001(3) 0.005(3) -0.009(3)
O14 0.077(5) 0.047(4) 0.030(3) -0.003(3) 0.010(3) -0.001(4)
O15 0.088(5) 0.069(5) 0.034(3) -0.003(3) 0.008(3) -0.016(4)
O16 0.110(5) 0.101(5) 0.100(5) -0.015(4) 0.005(4) 0.019(5)
O17 0.117(6) 0.133(6) 0.119(6) 0.013(5) 0.007(5) 0.002(5)
O1W 0.118(7) 0.081(6) 0.054(5) 0.014(4) 0.028(4) -0.012(5)
N11 0.146(6) 0.164(6) 0.143(6) 0.006(5) -0.009(5) 0.012(5)
C64 0.138(6) 0.158(6) 0.135(6) 0.009(5) -0.002(5) 0.002(5)
C65 0.150(9) 0.173(9) 0.147(8) 0.007(7) -0.009(6) -0.003(8)
C66 0.183(9) 0.166(8) 0.194(9) -0.011(7) 0.004(8) 0.017(7)
O18 0.24(2) 0.27(2) 0.22(2) -0.049(19) -0.013(19) -0.005(19)
N12 0.156(16) 0.203(18) 0.182(17) -0.008(14) 0.023(13) -0.002(14)
C67 0.174(17) 0.22(2) 0.194(19) -0.020(16) 0.007(16) -0.013(16)
C68 0.17(2) 0.20(2) 0.18(2) -0.04(2) 0.025(17) 0.01(2)
C69 0.077(16) 0.18(2) 0.129(16) 0.040(15) 0.005(14) 0.033(15)
O2W 0.13(3) 0.35(6) 0.23(4) 0.02(4) -0.01(3) 0.04(3)
O3W 0.204(16) 0.198(16) 0.207(16) -0.014(10) -0.009(10) -0.002(10)
O4W 0.215(17) 0.199(16) 0.210(17) 0.003(10) 0.008(10) 0.015(10)
N13 0.125(18) 0.40(5) 0.21(3) 0.07(3) 0.032(19) 0.05(3)
C70 0.11(2) 0.34(5) 0.28(5) -0.03(4) 0.11(3) -0.06(3)
C71 0.101(15) 0.41(4) 0.055(9) 0.058(16) -0.001(9) -0.11(2)

loop_
_atom_type_symbol
_atom_type_description
_atom_type_scat_dispersion_real
_atom_type_scat_dispersion_imag
_atom_type_scat_source
C C 0.0033 0.0016 'International Tables Vol C Tables 4.2.6.8 and 6.1.1.4'
H H 0.0000 0.0000 'International Tables Vol C Tables 4.2.6.8 and 6.1.1.4'
N N 0.0061 0.0033 'International Tables Vol C Tables 4.2.6.8 and 6.1.1.4'
O O 0.0106 0.0060 'International Tables Vol C Tables 4.2.6.8 and 6.1.1.4'
Cl Cl 0.1484 0.1585 'International Tables Vol C Tables 4.2.6.8 and 6.1.1.4'
Nd Nd -0.1943 3.0179 'International Tables Vol C Tables 4.2.6.8 and 6.1.1.4'

loop_
_geom_angle_atom_site_label_1
_geom_angle_atom_site_label_2
_geom_angle_atom_site_label_3
_geom_angle
_geom_angle_site_symmetry_1
_geom_angle_site_symmetry_3
O2 Nd1 O11 152.8(2) . .
O2 Nd1 O14 83.4(2) . .
O11 Nd1 O14 116.7(2) . .
O2 Nd1 O8 84.2(2) . .
O11 Nd1 O8 84.0(2) . .
O14 Nd1 O8 74.8(2) . .
O2 Nd1 O13 74.0(2) . 2_355
O11 Nd1 O13 79.0(2) . 2_355
O14 Nd1 O13 139.5(2) . 2_355
O8 Nd1 O13 69.9(2) . 2_355
O2 Nd1 O1W 83.6(3) . .
O11 Nd1 O1W 89.0(2) . .
O14 Nd1 O1W 142.7(2) . .
O8 Nd1 O1W 138.0(3) . .
O13 Nd1 O1W 68.1(3) 2_355 .
O2 Nd1 O5 75.6(2) . .
O11 Nd1 O5 125.3(2) . .
O14 Nd1 O5 75.2(2) . .
O8 Nd1 O5 145.4(2) . .
O13 Nd1 O5 128.3(2) 2_355 .
O1W Nd1 O5 67.8(3) . .
O2 Nd1 O6 125.5(2) . .
O11 Nd1 O6 79.5(3) . .
O14 Nd1 O6 75.0(3) . .
O8 Nd1 O6 133.9(2) . .
O13 Nd1 O6 145.2(2) 2_355 .
O1W Nd1 O6 84.6(3) . .
O5 Nd1 O6 50.7(2) . .
O2 Nd1 O12 143.2(2) . .
O11 Nd1 O12 48.9(2) . .
O14 Nd1 O12 68.0(2) . .
O8 Nd1 O12 66.8(2) . .
O13 Nd1 O12 113.4(2) 2_355 .
O1W Nd1 O12 133.0(2) . .
O5 Nd1 O12 116.1(2) . .
O6 Nd1 O12 69.9(2) . .
O2 Nd1 C27 100.9(3) . .
O11 Nd1 C27 102.1(3) . .
O14 Nd1 C27 74.2(3) . .
O8 Nd1 C27 147.7(2) . .
O13 Nd1 C27 142.3(2) 2_355 .
O1W Nd1 C27 74.2(3) . .
O5 Nd1 C27 25.6(2) . .
O6 Nd1 C27 25.2(3) . .
O12 Nd1 C27 93.2(3) . .
O2 Nd1 C55 159.9(2) . .
O11 Nd1 C55 24.3(2) . .
O14 Nd1 C55 92.4(2) . .
O8 Nd1 C55 75.8(2) . .
O13 Nd1 C55 97.6(2) 2_355 .
O1W Nd1 C55 110.5(3) . .
O5 Nd1 C55 122.3(3) . .
O6 Nd1 C55 71.6(3) . .
O12 Nd1 C55 24.7(2) . .
C27 Nd1 C55 96.8(3) . .
O3 Nd2 O16 78.9(3) 2_345 .
O3 Nd2 O9 82.0(2) 2_345 .
O16 Nd2 O9 136.3(3) . .
O3 Nd2 O15 78.0(2) 2_345 .
O16 Nd2 O15 139.7(3) . .
O9 Nd2 O15 71.6(2) . .
O3 Nd2 O17 81.4(3) 2_345 .
O16 Nd2 O17 74.1(4) . .
O9 Nd2 O17 140.6(3) . .
O15 Nd2 O17 70.2(3) . .
O3 Nd2 O12 150.3(2) 2_345 .
O16 Nd2 O12 130.3(3) . .
O9 Nd2 O12 72.3(2) . .
O15 Nd2 O12 79.9(2) . .
O17 Nd2 O12 109.3(3) . .
O3 Nd2 Cl1 140.8(3) 2_345 .
O16 Nd2 Cl1 69.7(4) . .
O9 Nd2 Cl1 137.1(3) . .
O15 Nd2 Cl1 111.8(3) . .
O17 Nd2 Cl1 68.1(3) . .
O12 Nd2 Cl1 66.7(3) . .
O3 Nd2 O14 117.6(2) 2_345 .
O16 Nd2 O14 78.8(3) . .
O9 Nd2 O14 75.9(2) . .
O15 Nd2 O14 141.4(2) . .
O17 Nd2 O14 143.0(3) . .
O12 Nd2 O14 70.7(2) . .
Cl1 Nd2 O14 79.2(3) . .
O3 Nd2 O13 70.02(19) 2_345 .
O16 Nd2 O13 71.5(3) . .
O9 Nd2 O13 65.1(2) . .
O15 Nd2 O13 128.5(2) . .
O17 Nd2 O13 138.6(3) . .
O12 Nd2 O13 110.4(2) . .
Cl1 Nd2 O13 118.6(3) . .
O14 Nd2 O13 47.7(2) . .
O3 Nd2 C57 93.6(2) 2_345 .
O16 Nd2 C57 75.8(3) . .
O9 Nd2 C57 66.5(2) . .
O15 Nd2 C57 138.0(3) . .
O17 Nd2 C57 149.9(3) . .
O12 Nd2 C57 89.7(2) . .
Cl1 Nd2 C57 100.6(3) . .
O14 Nd2 C57 24.2(2) . .
O13 Nd2 C57 23.6(2) . .
O1 C1 C6 121.1(9) . .
O1 C1 C2 117.6(8) . .
C6 C1 C2 121.2(8) . .
C3 C2 C1 117.4(8) . .
C3 C2 C28 121.0(8) . 1_455
C1 C2 C28 121.5(8) . 1_455
C4 C3 C2 122.0(8) . .
C4 C3 H3 119.0 . .
C2 C3 H3 119.0 . .
C3 C4 C5 119.6(8) . .
C3 C4 N1 124.9(8) . .
C5 C4 N1 115.4(8) . .
C4 C5 C6 121.1(8) . .
C4 C5 H5 119.4 . .
C6 C5 H5 119.4 . .
C5 C6 C1 118.5(8) . .
C5 C6 C14 119.8(8) . .
C1 C6 C14 121.6(7) . .
C12 C7 C8 120.6(8) . .
C12 C7 N2 121.5(8) . .
C8 C7 N2 117.7(8) . .
C9 C8 C7 120.4(8) . .
C9 C8 H8 119.8 . .
C7 C8 H8 119.8 . .
C8 C9 C10 118.1(8) . .
C8 C9 H9 120.9 . .
C10 C9 H9 120.9 . .
C11 C10 C9 121.7(8) . .
C11 C10 H10 119.2 . .
C9 C10 H10 119.2 . .
C10 C11 C12 119.9(8) . .
C10 C11 C13 120.9(8) . .
C12 C11 C13 119.1(8) . .
C11 C12 C7 119.2(8) . .
C11 C12 H12 120.4 . .
C7 C12 H12 120.4 . .
O2 C13 O3 124.5(8) . .
O2 C13 C11 117.7(8) . .
O3 C13 C11 117.9(7) . .
C48 C14 C6 114.2(7) 2_355 .
C48 C14 H14A 108.7 2_355 .
C6 C14 H14A 108.7 . .
C48 C14 H14B 108.7 2_355 .
C6 C14 H14B 108.7 . .
H14A C14 H14B 107.6 . .
O4 C15 C20 119.1(9) . .
O4 C15 C16 120.3(9) . .
C20 C15 C16 120.6(10) . .
C17 C16 C15 118.5(10) . .
C17 C16 C42 119.8(9) . 2_355
C15 C16 C42 121.6(10) . 2_355
C16 C17 C18 123.3(10) . .
C16 C17 H17 118.4 . .
C18 C17 H17 118.4 . .
C17 C18 N3 116.4(10) . .
C17 C18 C19 118.1(10) . .
N3 C18 C19 125.5(11) . .
C20 C19 C18 119.8(10) . .
C20 C19 H19 120.1 . .
C18 C19 H19 120.1 . .
C19 C20 C15 119.7(9) . .
C19 C20 C28 118.5(9) . .
C15 C20 C28 121.7(9) . .
C22 C21 C26 119.2(12) . .
C22 C21 N4 125.9(11) . .
C26 C21 N4 114.9(12) . .
C23 C22 C21 121.7(11) . .
C23 C22 H22 119.1 . .
C21 C22 H22 119.1 . .
C22 C23 C24 120.3(12) . .
C22 C23 C27 119.6(10) . .
C24 C23 C27 120.1(11) . .
C25 C24 C23 120.2(13) . .
C25 C24 H24 119.9 . .
C23 C24 H24 119.9 . .
C24 C25 C26 118.0(14) . .
C24 C25 H25 121.0 . .
C26 C25 H25 121.0 . .
C21 C26 C25 120.4(14) . .
C21 C26 H26 119.8 . .
C25 C26 H26 119.8 . .
O6 C27 O5 121.9(11) . .
O6 C27 C23 120.6(11) . .
O5 C27 C23 117.4(10) . .
O6 C27 Nd1 61.5(6) . .
O5 C27 Nd1 60.5(6) . .
C23 C27 Nd1 177.8(8) . .
C2 C28 C20 111.1(7) 1_655 .
C2 C28 H28A 109.4 1_655 .
C20 C28 H28A 109.4 . .
C2 C28 H28B 109.4 1_655 .
C20 C28 H28B 109.4 . .
H28A C28 H28B 108.0 . .
O7 C29 C30 121.0(9) . .
O7 C29 C34 116.4(9) . .
C30 C29 C34 122.6(9) . .
C31 C30 C29 117.6(9) . .
C31 C30 C56 121.2(9) . 1_455
C29 C30 C56 121.0(9) . 1_455
C30 C31 C32 122.8(9) . .
C30 C31 H31 118.6 . .
C32 C31 H31 118.6 . .
C33 C32 C31 118.8(9) . .
C33 C32 N5 125.5(9) . .
C31 C32 N5 115.6(8) . .
C32 C33 C34 121.2(9) . .
C32 C33 H33 119.4 . .
C34 C33 H33 119.4 . .
C33 C34 C29 116.9(9) . .
C33 C34 C42 120.7(9) . .
C29 C34 C42 122.3(9) . .
C40 C35 C36 121.8(9) . .
C40 C35 N6 114.9(8) . .
C36 C35 N6 123.2(9) . .
C37 C36 C35 117.7(10) . .
C37 C36 H36 121.2 . .
C35 C36 H36 121.2 . .
C38 C37 C36 121.8(11) . .
C38 C37 H37 119.1 . .
C36 C37 H37 119.1 . .
C37 C38 C39 119.9(9) . .
C37 C38 H38 120.1 . .
C39 C38 H38 120.1 . .
C38 C39 C40 120.7(9) . .
C38 C39 C41 119.7(8) . .
C40 C39 C41 119.6(8) . .
C35 C40 C39 118.1(9) . .
C35 C40 H40 121.0 . .
C39 C40 H40 121.0 . .
O9 C41 O8 124.5(8) . .
O9 C41 C39 118.2(7) . .
O8 C41 C39 117.3(8) . .
C16 C42 C34 111.5(8) 2_345 .
C16 C42 H42A 109.3 2_345 .
C34 C42 H42A 109.3 . .
C16 C42 H42B 109.3 2_345 .
C34 C42 H42B 109.3 . .
H42A C42 H42B 108.0 . .
O10 C43 C48 121.7(8) . .
O10 C43 C44 119.1(8) . .
C48 C43 C44 119.2(8) . .
C45 C44 C43 119.7(8) . .
C45 C44 C56 119.8(9) . .
C43 C44 C56 120.4(8) . .
C44 C45 C46 121.8(9) . .
C44 C45 H45 119.1 . .
C46 C45 H45 119.1 . .
C45 C46 N7 115.7(9) . .
C45 C46 C47 117.9(8) . .
N7 C46 C47 126.4(8) . .
C48 C47 C46 122.2(8) . .
C48 C47 H47 118.9 . .
C46 C47 H47 118.9 . .
C47 C48 C43 119.0(9) . .
C47 C48 C14 122.1(8) . 2_345
C43 C48 C14 118.9(8) . 2_345
C50 C49 C54 121.8(9) . .
C50 C49 N8 123.5(8) . .
C54 C49 N8 114.7(9) . .
C49 C50 C51 119.8(9) . .
C49 C50 H50 120.1 . .
C51 C50 H50 120.1 . .
C52 C51 C50 118.4(10) . .
C52 C51 H51 120.8 . .
C50 C51 H51 120.8 . .
C53 C52 C51 122.2(9) . .
C53 C52 H52 118.9 . .
C51 C52 H52 118.9 . .
C52 C53 C54 119.5(8) . .
C52 C53 C55 120.6(8) . .
C54 C53 C55 119.9(8) . .
C49 C54 C53 118.2(9) . .
C49 C54 H54 120.9 . .
C53 C54 H54 120.9 . .
O12 C55 O11 120.9(8) . .
O12 C55 C53 123.0(8) . .
O11 C55 C53 116.1(9) . .
O12 C55 Nd1 70.2(5) . .
O11 C55 Nd1 51.2(4) . .
C53 C55 Nd1 164.7(7) . .
C30 C56 C44 110.5(7) 1_655 .
C30 C56 H56A 109.5 1_655 .
C44 C56 H56A 109.5 . .
C30 C56 H56B 109.5 1_655 .
C44 C56 H56B 109.5 . .
H56A C56 H56B 108.1 . .
O13 C57 O14 122.5(9) . .
O13 C57 Nd2 66.7(5) . .
O14 C57 Nd2 56.6(4) . .
O13 C57 H57 118.7 . .
O14 C57 H57 118.7 . .
Nd2 C57 H57 169.8 . .
O15 C58 N9 124.3(10) . .
O15 C58 H58 117.9 . .
N9 C58 H58 117.9 . .
N9 C59 H59A 109.5 . .
N9 C59 H59B 109.5 . .
H59A C59 H59B 109.5 . .
N9 C59 H59C 109.5 . .
H59A C59 H59C 109.5 . .
H59B C59 H59C 109.5 . .
N9 C60 H60A 109.5 . .
N9 C60 H60B 109.5 . .
H60A C60 H60B 109.5 . .
N9 C60 H60C 109.5 . .
H60A C60 H60C 109.5 . .
H60B C60 H60C 109.5 . .
O16 C61 N10 129.6(19) . .
O16 C61 H61 115.2 . .
N10 C61 H61 115.2 . .
N10 C62 H62A 109.5 . .
N10 C62 H62B 109.5 . .
H62A C62 H62B 109.5 . .
N10 C62 H62C 109.5 . .
H62A C62 H62C 109.5 . .
H62B C62 H62C 109.5 . .
N10 C63 H63A 109.5 . .
N10 C63 H63B 109.5 . .
H63A C63 H63B 109.5 . .
N10 C63 H63C 109.5 . .
H63A C63 H63C 109.5 . .
H63B C63 H63C 109.5 . .
N2 N1 C4 113.5(7) . .
N1 N2 C7 111.9(7) . .
N4 N3 C18 115.0(10) . .
N3 N4 C21 111.4(10) . .
N6 N5 C32 116.0(8) . .
N5 N6 C35 113.2(8) . .
N8 N7 C46 115.6(9) . .
N7 N8 C49 111.4(8) . .
C58 N9 C60 121.4(10) . .
C58 N9 C59 122.4(10) . .
C60 N9 C59 116.2(10) . .
C61 N10 C63 120.3(17) . .
C61 N10 C62 122.9(17) . .
C63 N10 C62 116.6(16) . .
C1 O1 H1 109.5 . .
C13 O2 Nd1 139.5(6) . .
C13 O3 Nd2 145.7(6) . 2_355
C15 O4 H4 109.5 . .
C27 O5 Nd1 93.9(6) . .
C27 O6 Nd1 93.4(7) . .
C29 O7 H7 109.5 . .
C41 O8 Nd1 140.9(6) . .
C41 O9 Nd2 133.9(6) . .
C43 O10 H10A 109.5 . .
C55 O11 Nd1 104.5(6) . .
C55 O12 Nd2 169.2(6) . .
C55 O12 Nd1 85.1(5) . .
Nd2 O12 Nd1 104.9(2) . .
C57 O13 Nd1 131.9(6) . 2_345
C57 O13 Nd2 89.7(6) . .
Nd1 O13 Nd2 138.3(2) 2_345 .
C57 O14 Nd1 122.8(6) . .
C57 O14 Nd2 99.2(5) . .
Nd1 O14 Nd2 115.9(2) . .
C58 O15 Nd2 129.8(7) . .
C61 O16 Nd2 151.0(13) . .
C64 O17 Nd2 133.4(13) . .
Nd1 O1W H1WA 89.1 . .
Nd1 O1W H1WB 117.8 . .
H1WA O1W H1WB 131.8 . .
C64 N11 C65 128(2) . .
C64 N11 C66 120(2) . .
C65 N11 C66 112.4(19) . .
N11 C64 O17 124(2) . .
N11 C64 H64 117.9 . .
O17 C64 H64 117.9 . .
N11 C65 H65A 109.5 . .
N11 C65 H65B 109.5 . .
H65A C65 H65B 109.5 . .
N11 C65 H65C 109.5 . .
H65A C65 H65C 109.5 . .
H65B C65 H65C 109.5 . .
N11 C66 H66A 109.5 . .
N11 C66 H66B 109.5 . .
H66A C66 H66B 109.5 . .
N11 C66 H66C 109.5 . .
H66A C66 H66C 109.5 . .
H66B C66 H66C 109.5 . .
C68 N12 C69 115(4) . .
C68 N12 C67 123(4) . .
C69 N12 C67 122(4) . .
O18 C67 N12 113(4) . .
O18 C67 H67 123.4 . .
N12 C67 H67 123.4 . .
N12 C68 H68A 109.5 . .
N12 C68 H68B 109.5 . .
H68A C68 H68B 109.5 . .
N12 C68 H68C 109.5 . .
H68A C68 H68C 109.5 . .
H68B C68 H68C 109.5 . .
N12 C69 H69A 109.5 . .
N12 C69 H69B 109.5 . .
H69A C69 H69B 109.5 . .
N12 C69 H69C 109.5 . .
H69A C69 H69C 109.5 . .
H69B C69 H69C 109.5 . .
H2WA O2W H2WB 96.5 . .
H3WA O3W H3WB 130.7 . .
H4WA O4W H4WB 123.6 . .
N13 C70 C71 150(4) . .
C70 C71 H71A 109.5 . .
C70 C71 H71B 109.5 . .
H71A C71 H71B 109.5 . .
C70 C71 H71C 109.5 . .
H71A C71 H71C 109.5 . .
H71B C71 H71C 109.5 . .

loop_
_geom_bond_atom_site_label_1
_geom_bond_atom_site_label_2
_geom_bond_distance
_geom_bond_site_symmetry_2
Nd1 O2 2.384(6) .
Nd1 O11 2.417(6) .
Nd1 O14 2.429(6) .
Nd1 O8 2.454(6) .
Nd1 O13 2.488(7) 2_355
Nd1 O1W 2.503(7) .
Nd1 O5 2.538(7) .
Nd1 O6 2.559(8) .
Nd1 O12 2.837(6) .
Nd1 C27 2.908(12) .
Nd1 C55 3.004(9) .
Nd2 O3 2.386(7) 2_345
Nd2 O16 2.405(10) .
Nd2 O9 2.439(7) .
Nd2 O15 2.461(6) .
Nd2 O17 2.499(12) .
Nd2 O12 2.525(7) .
Nd2 Cl1 2.527(7) .
Nd2 O14 2.592(6) .
Nd2 O13 2.815(6) .
Nd2 C57 3.065(10) .
C1 O1 1.355(10) .
C1 C6 1.402(12) .
C1 C2 1.418(13) .
C2 C3 1.401(12) .
C2 C28 1.502(13) 1_455
C3 C4 1.379(12) .
C3 H3 0.9400 .
C4 C5 1.384(12) .
C4 N1 1.432(10) .
C5 C6 1.399(11) .
C5 H5 0.9400 .
C6 C14 1.531(13) .
C7 C12 1.387(12) .
C7 C8 1.393(13) .
C7 N2 1.441(10) .
C8 C9 1.383(12) .
C8 H8 0.9400 .
C9 C10 1.392(12) .
C9 H9 0.9400 .
C10 C11 1.380(13) .
C10 H10 0.9400 .
C11 C12 1.381(11) .
C11 C13 1.498(12) .
C12 H12 0.9400 .
C13 O2 1.245(10) .
C13 O3 1.258(11) .
C14 C48 1.524(12) 2_355
C14 H14A 0.9800 .
C14 H14B 0.9800 .
C15 O4 1.309(12) .
C15 C20 1.405(14) .
C15 C16 1.418(14) .
C16 C17 1.355(14) .
C16 C42 1.504(14) 2_355
C17 C18 1.403(15) .
C17 H17 0.9400 .
C18 N3 1.416(14) .
C18 C19 1.423(14) .
C19 C20 1.399(14) .
C19 H19 0.9400 .
C20 C28 1.515(13) .
C21 C22 1.373(16) .
C21 C26 1.392(18) .
C21 N4 1.440(15) .
C22 C23 1.363(15) .
C22 H22 0.9400 .
C23 C24 1.402(16) .
C23 C27 1.521(15) .
C24 C25 1.39(2) .
C24 H24 0.9400 .
C25 C26 1.44(2) .
C25 H25 0.9400 .
C26 H26 0.9400 .
C27 O6 1.240(12) .
C27 O5 1.258(13) .
C28 C2 1.502(13) 1_655
C28 H28A 0.9800 .
C28 H28B 0.9800 .
C29 O7 1.361(11) .
C29 C30 1.394(14) .
C29 C34 1.420(13) .
C30 C31 1.372(12) .
C30 C56 1.507(13) 1_455
C31 C32 1.399(13) .
C31 H31 0.9400 .
C32 C33 1.389(13) .
C32 N5 1.403(11) .
C33 C34 1.412(13) .
C33 H33 0.9400 .
C34 C42 1.537(14) .
C35 C40 1.380(13) .
C35 C36 1.392(14) .
C35 N6 1.463(12) .
C36 C37 1.383(15) .
C36 H36 0.9400 .
C37 C38 1.358(15) .
C37 H37 0.9400 .
C38 C39 1.370(13) .
C38 H38 0.9400 .
C39 C40 1.396(12) .
C39 C41 1.528(12) .
C40 H40 0.9400 .
C41 O9 1.263(11) .
C41 O8 1.285(10) .
C42 C16 1.504(14) 2_345
C42 H42A 0.9800 .
C42 H42B 0.9800 .
C43 O10 1.322(10) .
C43 C48 1.416(11) .
C43 C44 1.421(13) .
C44 C45 1.374(12) .
C44 C56 1.509(12) .
C45 C46 1.390(12) .
C45 H45 0.9400 .
C46 N7 1.399(12) .
C46 C47 1.410(14) .
C47 C48 1.372(13) .
C47 H47 0.9400 .
C48 C14 1.524(13) 2_345
C49 C50 1.378(14) .
C49 C54 1.392(12) .
C49 N8 1.464(12) .
C50 C51 1.405(14) .
C50 H50 0.9400 .
C51 C52 1.385(13) .
C51 H51 0.9400 .
C52 C53 1.376(13) .
C52 H52 0.9400 .
C53 C54 1.413(12) .
C53 C55 1.494(12) .
C54 H54 0.9400 .
C55 O12 1.260(11) .
C55 O11 1.277(10) .
C56 C30 1.507(13) 1_655
C56 H56A 0.9800 .
C56 H56B 0.9800 .
C57 O13 1.227(11) .
C57 O14 1.275(12) .
C57 H57 0.9400 .
C58 O15 1.243(12) .
C58 N9 1.314(12) .
C58 H58 0.9400 .
C59 N9 1.441(14) .
C59 H59A 0.9700 .
C59 H59B 0.9700 .
C59 H59C 0.9700 .
C60 N9 1.420(14) .
C60 H60A 0.9700 .
C60 H60B 0.9700 .
C60 H60C 0.9700 .
C61 O16 1.183(16) .
C61 N10 1.314(19) .
C61 H61 0.9400 .
C62 N10 1.441(19) .
C62 H62A 0.9700 .
C62 H62B 0.9700 .
C62 H62C 0.9700 .
C63 N10 1.43(2) .
C63 H63A 0.9700 .
C63 H63B 0.9700 .
C63 H63C 0.9700 .
N1 N2 1.268(10) .
N3 N4 1.254(13) .
N5 N6 1.243(11) .
N7 N8 1.255(10) .
O1 H1 0.8300 .
O3 Nd2 2.386(7) 2_355
O4 H4 0.8300 .
O7 H7 0.8300 .
O10 H10A 0.8300 .
O13 Nd1 2.488(7) 2_345
O17 C64 1.37(2) .
O1W H1WA 0.8501 .
O1W H1WB 0.8499 .
N11 C64 1.33(2) .
N11 C65 1.44(2) .
N11 C66 1.45(2) .
C64 H64 0.9400 .
C65 H65A 0.9700 .
C65 H65B 0.9700 .
C65 H65C 0.9700 .
C66 H66A 0.9700 .
C66 H66B 0.9700 .
C66 H66C 0.9700 .
O18 C67 1.22(2) .
N12 C68 1.46(2) .
N12 C69 1.459(19) .
N12 C67 1.47(2) .
C67 H67 0.9400 .
C68 H68A 0.9700 .
C68 H68B 0.9700 .
C68 H68C 0.9700 .
C69 H69A 0.9700 .
C69 H69B 0.9700 .
C69 H69C 0.9700 .
O2W H2WA 0.8500 .
O2W H2WB 0.8501 .
O3W H3WA 0.8505 .
O3W H3WB 0.8500 .
O4W H4WA 0.8498 .
O4W H4WB 0.8502 .
N13 C70 1.197(18) .
C70 C71 1.536(19) .
C71 H71A 0.9700 .
C71 H71B 0.9700 .
C71 H71C 0.9700 .

loop_
_geom_hbond_atom_site_label_D
_geom_hbond_atom_site_label_H
_geom_hbond_atom_site_label_A
_geom_hbond_distance_DH
_geom_hbond_distance_HA
_geom_hbond_distance_DA
_geom_hbond_angle_DHA
C54 H54 O15 0.94 2.58 3.469(13) 159.1

loop_
_geom_torsion_atom_site_label_1
_geom_torsion_atom_site_label_2
_geom_torsion_atom_site_label_3
_geom_torsion_atom_site_label_4
_geom_torsion
_geom_torsion_site_symmetry_1
_geom_torsion_site_symmetry_4
O1 C1 C2 C3 178.4(7) . .
C6 C1 C2 C3 -0.6(12) . .
O1 C1 C2 C28 -3.9(12) . 1_455
C6 C1 C2 C28 177.0(8) . 1_455
C1 C2 C3 C4 1.3(12) . .
C28 C2 C3 C4 -176.4(8) 1_455 .
C2 C3 C4 C5 0.2(13) . .
C2 C3 C4 N1 178.4(8) . .
C3 C4 C5 C6 -2.5(13) . .
N1 C4 C5 C6 179.2(7) . .
C4 C5 C6 C1 3.1(12) . .
C4 C5 C6 C14 -175.9(8) . .
O1 C1 C6 C5 179.5(7) . .
C2 C1 C6 C5 -1.6(12) . .
O1 C1 C6 C14 -1.5(12) . .
C2 C1 C6 C14 177.5(8) . .
C12 C7 C8 C9 -0.5(15) . .
N2 C7 C8 C9 -175.5(9) . .
C7 C8 C9 C10 1.5(16) . .
C8 C9 C10 C11 -2.3(16) . .
C9 C10 C11 C12 2.2(14) . .
C9 C10 C11 C13 178.6(9) . .
C10 C11 C12 C7 -1.2(13) . .
C13 C11 C12 C7 -177.6(8) . .
C8 C7 C12 C11 0.3(14) . .
N2 C7 C12 C11 175.1(8) . .
C10 C11 C13 O2 -10.6(13) . .
C12 C11 C13 O2 165.8(8) . .
C10 C11 C13 O3 168.6(9) . .
C12 C11 C13 O3 -15.0(13) . .
C5 C6 C14 C48 -99.3(9) . 2_355
C1 C6 C14 C48 81.7(10) . 2_355
O4 C15 C16 C17 178.4(10) . .
C20 C15 C16 C17 0.2(15) . .
O4 C15 C16 C42 -4.8(15) . 2_355
C20 C15 C16 C42 177.0(9) . 2_355
C15 C16 C17 C18 0.4(16) . .
C42 C16 C17 C18 -176.4(10) 2_355 .
C16 C17 C18 N3 177.5(10) . .
C16 C17 C18 C19 -1.5(16) . .
C17 C18 C19 C20 1.9(15) . .
N3 C18 C19 C20 -177.0(10) . .
C18 C19 C20 C15 -1.3(15) . .
C18 C19 C20 C28 176.3(9) . .
O4 C15 C20 C19 -178.0(10) . .
C16 C15 C20 C19 0.2(14) . .
O4 C15 C20 C28 4.5(14) . .
C16 C15 C20 C28 -177.3(9) . .
C26 C21 C22 C23 3(2) . .
N4 C21 C22 C23 -176.9(13) . .
C21 C22 C23 C24 -2(2) . .
C21 C22 C23 C27 178.2(12) . .
C22 C23 C24 C25 0(3) . .
C27 C23 C24 C25 179.6(17) . .
C23 C24 C25 C26 1(3) . .
C22 C21 C26 C25 -1(3) . .
N4 C21 C26 C25 178.3(17) . .
C24 C25 C26 C21 -1(3) . .
C22 C23 C27 O6 -154.2(11) . .
C24 C23 C27 O6 26.0(18) . .
C22 C23 C27 O5 28.1(16) . .
C24 C23 C27 O5 -151.6(13) . .
C22 C23 C27 Nd1 11(22) . .
C24 C23 C27 Nd1 -169(20) . .
O2 Nd1 C27 O6 -168.2(6) . .
O11 Nd1 C27 O6 26.3(7) . .
O14 Nd1 C27 O6 -88.3(6) . .
O8 Nd1 C27 O6 -71.7(8) . .
O13 Nd1 C27 O6 113.9(6) 2_355 .
O1W Nd1 C27 O6 111.7(7) . .
O5 Nd1 C27 O6 -176.9(11) . .
O12 Nd1 C27 O6 -22.3(6) . .
C55 Nd1 C27 O6 2.2(7) . .
O2 Nd1 C27 O5 8.7(6) . .
O11 Nd1 C27 O5 -156.8(6) . .
O14 Nd1 C27 O5 88.6(6) . .
O8 Nd1 C27 O5 105.2(7) . .
O13 Nd1 C27 O5 -69.1(8) 2_355 .
O1W Nd1 C27 O5 -71.4(6) . .
O6 Nd1 C27 O5 176.9(11) . .
O12 Nd1 C27 O5 154.6(6) . .
C55 Nd1 C27 O5 179.2(6) . .
O2 Nd1 C27 C23 26(21) . .
O11 Nd1 C27 C23 -139(21) . .
O14 Nd1 C27 C23 106(21) . .
O8 Nd1 C27 C23 123(21) . .
O13 Nd1 C27 C23 -51(21) 2_355 .
O1W Nd1 C27 C23 -54(21) . .
O5 Nd1 C27 C23 18(21) . .
O6 Nd1 C27 C23 -165(21) . .
O12 Nd1 C27 C23 172(21) . .
C55 Nd1 C27 C23 -163(21) . .
C19 C20 C28 C2 -81.7(11) . 1_655
C15 C20 C28 C2 95.8(10) . 1_655
O7 C29 C30 C31 179.9(8) . .
C34 C29 C30 C31 1.8(13) . .
O7 C29 C30 C56 -5.3(13) . 1_455
C34 C29 C30 C56 176.6(8) . 1_455
C29 C30 C31 C32 -1.3(13) . .
C56 C30 C31 C32 -176.1(8) 1_455 .
C30 C31 C32 C33 0.0(14) . .
C30 C31 C32 N5 179.2(8) . .
C31 C32 C33 C34 1.0(14) . .
N5 C32 C33 C34 -178.2(8) . .
C32 C33 C34 C29 -0.5(13) . .
C32 C33 C34 C42 176.5(8) . .
O7 C29 C34 C33 -179.1(7) . .
C30 C29 C34 C33 -0.9(13) . .
O7 C29 C34 C42 4.0(12) . .
C30 C29 C34 C42 -177.9(8) . .
C40 C35 C36 C37 -0.4(18) . .
N6 C35 C36 C37 -176.4(11) . .
C35 C36 C37 C38 1(2) . .
C36 C37 C38 C39 -2(2) . .
C37 C38 C39 C40 3.2(17) . .
C37 C38 C39 C41 -177.9(11) . .
C36 C35 C40 C39 1.6(16) . .
N6 C35 C40 C39 178.0(8) . .
C38 C39 C40 C35 -3.0(15) . .
C41 C39 C40 C35 178.1(9) . .
C38 C39 C41 O9 178.1(9) . .
C40 C39 C41 O9 -3.1(13) . .
C38 C39 C41 O8 -1.4(13) . .
C40 C39 C41 O8 177.4(8) . .
C33 C34 C42 C16 -90.3(10) . 2_345
C29 C34 C42 C16 86.5(11) . 2_345
O10 C43 C44 C45 179.7(8) . .
C48 C43 C44 C45 -0.5(13) . .
O10 C43 C44 C56 4.4(13) . .
C48 C43 C44 C56 -175.8(8) . .
C43 C44 C45 C46 -4.3(14) . .
C56 C44 C45 C46 171.0(8) . .
C44 C45 C46 N7 -172.9(8) . .
C44 C45 C46 C47 5.2(14) . .
C45 C46 C47 C48 -1.3(14) . .
N7 C46 C47 C48 176.5(9) . .
C46 C47 C48 C43 -3.4(14) . .
C46 C47 C48 C14 179.2(9) . 2_345
O10 C43 C48 C47 -176.0(8) . .
C44 C43 C48 C47 4.2(13) . .
O10 C43 C48 C14 1.5(13) . 2_345
C44 C43 C48 C14 -178.2(8) . 2_345
C54 C49 C50 C51 3.1(15) . .
N8 C49 C50 C51 -178.2(10) . .
C49 C50 C51 C52 -2.9(16) . .
C50 C51 C52 C53 1.3(17) . .
C51 C52 C53 C54 0.2(16) . .
C51 C52 C53 C55 179.7(10) . .
C50 C49 C54 C53 -1.5(14) . .
N8 C49 C54 C53 179.6(8) . .
C52 C53 C54 C49 -0.1(14) . .
C55 C53 C54 C49 -179.6(9) . .
C52 C53 C55 O12 170.8(10) . .
C54 C53 C55 O12 -9.7(15) . .
C52 C53 C55 O11 -7.4(14) . .
C54 C53 C55 O11 172.2(9) . .
C52 C53 C55 Nd1 24(3) . .
C54 C53 C55 Nd1 -157(2) . .
O2 Nd1 C55 O12 68.7(10) . .
O11 Nd1 C55 O12 172.5(10) . .
O14 Nd1 C55 O12 -8.5(6) . .
O8 Nd1 C55 O12 65.2(6) . .
O13 Nd1 C55 O12 132.1(6) 2_355 .
O1W Nd1 C55 O12 -158.5(5) . .
O5 Nd1 C55 O12 -82.4(6) . .
O6 Nd1 C55 O12 -81.9(6) . .
C27 Nd1 C55 O12 -82.9(6) . .
O2 Nd1 C55 O11 -103.8(9) . .
O14 Nd1 C55 O11 178.9(6) . .
O8 Nd1 C55 O11 -107.4(7) . .
O13 Nd1 C55 O11 -40.4(7) 2_355 .
O1W Nd1 C55 O11 29.0(7) . .
O5 Nd1 C55 O11 105.0(6) . .
O6 Nd1 C55 O11 105.6(7) . .
O12 Nd1 C55 O11 -172.5(10) . .
C27 Nd1 C55 O11 104.6(7) . .
O2 Nd1 C55 C53 -140(2) . .
O11 Nd1 C55 C53 -36(2) . .
O14 Nd1 C55 C53 143(3) . .
O8 Nd1 C55 C53 -144(3) . .
O13 Nd1 C55 C53 -77(3) 2_355 .
O1W Nd1 C55 C53 -7(3) . .
O5 Nd1 C55 C53 69(3) . .
O6 Nd1 C55 C53 69(3) . .
O12 Nd1 C55 C53 151(3) . .
C27 Nd1 C55 C53 68(3) . .
C45 C44 C56 C30 -84.6(11) . 1_655
C43 C44 C56 C30 90.6(10) . 1_655
O3 Nd2 C57 O13 -1.4(6) 2_345 .
O16 Nd2 C57 O13 76.1(6) . .
O9 Nd2 C57 O13 -81.1(6) . .
O15 Nd2 C57 O13 -77.5(7) . .
O17 Nd2 C57 O13 77.6(9) . .
O12 Nd2 C57 O13 -151.9(6) . .
Cl1 Nd2 C57 O13 141.9(6) . .
O14 Nd2 C57 O13 170.3(10) . .
O3 Nd2 C57 O14 -171.7(6) 2_345 .
O16 Nd2 C57 O14 -94.1(6) . .
O9 Nd2 C57 O14 108.6(6) . .
O15 Nd2 C57 O14 112.3(6) . .
O17 Nd2 C57 O14 -92.7(8) . .
O12 Nd2 C57 O14 37.8(6) . .
Cl1 Nd2 C57 O14 -28.4(6) . .
O13 Nd2 C57 O14 -170.3(10) . .
C3 C4 N1 N2 16.2(12) . .
C5 C4 N1 N2 -165.6(7) . .
C4 N1 N2 C7 -172.6(7) . .
C12 C7 N2 N1 31.7(12) . .
C8 C7 N2 N1 -153.3(9) . .
C17 C18 N3 N4 -176.3(11) . .
C19 C18 N3 N4 2.6(17) . .
C18 N3 N4 C21 175.1(11) . .
C22 C21 N4 N3 9(2) . .
C26 C21 N4 N3 -170.8(14) . .
C33 C32 N5 N6 -6.0(14) . .
C31 C32 N5 N6 174.9(8) . .
C32 N5 N6 C35 176.8(8) . .
C40 C35 N6 N5 -174.0(9) . .
C36 C35 N6 N5 2.3(14) . .
C45 C46 N7 N8 161.3(9) . .
C47 C46 N7 N8 -16.5(14) . .
C46 N7 N8 C49 -179.5(8) . .
C50 C49 N8 N7 -13.3(14) . .
C54 C49 N8 N7 165.5(8) . .
O15 C58 N9 C60 5.3(18) . .
O15 C58 N9 C59 -177.1(12) . .
O16 C61 N10 C63 -5(3) . .
O16 C61 N10 C62 178.8(17) . .
O3 C13 O2 Nd1 -40.2(15) . .
C11 C13 O2 Nd1 138.9(7) . .
O11 Nd1 O2 C13 60.8(11) . .
O14 Nd1 O2 C13 -159.2(10) . .
O8 Nd1 O2 C13 125.4(10) . .
O13 Nd1 O2 C13 54.7(9) 2_355 .
O1W Nd1 O2 C13 -14.3(9) . .
O5 Nd1 O2 C13 -82.9(9) . .
O6 Nd1 O2 C13 -93.0(10) . .
O12 Nd1 O2 C13 162.6(8) . .
C27 Nd1 O2 C13 -86.8(10) . .
C55 Nd1 O2 C13 122.0(10) . .
O2 C13 O3 Nd2 -44.0(17) . 2_355
C11 C13 O3 Nd2 136.8(8) . 2_355
O6 C27 O5 Nd1 3.2(11) . .
C23 C27 O5 Nd1 -179.3(8) . .
O2 Nd1 O5 C27 -171.1(6) . .
O11 Nd1 O5 C27 28.2(7) . .
O14 Nd1 O5 C27 -84.2(6) . .
O8 Nd1 O5 C27 -114.8(6) . .
O13 Nd1 O5 C27 133.3(6) 2_355 .
O1W Nd1 O5 C27 100.0(7) . .
O6 Nd1 O5 C27 -1.7(6) . .
O12 Nd1 O5 C27 -28.4(7) . .
C55 Nd1 O5 C27 -1.0(7) . .
O5 C27 O6 Nd1 -3.1(11) . .
C23 C27 O6 Nd1 179.4(9) . .
O2 Nd1 O6 C27 14.3(7) . .
O11 Nd1 O6 C27 -153.9(7) . .
O14 Nd1 O6 C27 84.6(6) . .
O8 Nd1 O6 C27 135.2(6) . .
O13 Nd1 O6 C27 -101.3(7) 2_355 .
O1W Nd1 O6 C27 -63.9(6) . .
O5 Nd1 O6 C27 1.7(6) . .
O12 Nd1 O6 C27 156.2(7) . .
C55 Nd1 O6 C27 -177.7(7) . .
O9 C41 O8 Nd1 -38.2(14) . .
C39 C41 O8 Nd1 141.3(7) . .
O2 Nd1 O8 C41 134.4(9) . .
O11 Nd1 O8 C41 -70.0(9) . .
O14 Nd1 O8 C41 49.7(9) . .
O13 Nd1 O8 C41 -150.5(9) 2_355 .
O1W Nd1 O8 C41 -151.7(8) . .
O5 Nd1 O8 C41 80.3(10) . .
O6 Nd1 O8 C41 -1.0(10) . .
O12 Nd1 O8 C41 -22.4(9) . .
C27 Nd1 O8 C41 33.2(11) . .
C55 Nd1 O8 C41 -46.8(9) . .
O8 C41 O9 Nd2 41.3(13) . .
C39 C41 O9 Nd2 -138.2(7) . .
O3 Nd2 O9 C41 -174.5(8) 2_345 .
O16 Nd2 O9 C41 -109.8(8) . .
O15 Nd2 O9 C41 105.6(8) . .
O17 Nd2 O9 C41 119.7(8) . .
O12 Nd2 O9 C41 20.6(7) . .
Cl1 Nd2 O9 C41 3.1(9) . .
O14 Nd2 O9 C41 -53.3(7) . .
O13 Nd2 O9 C41 -102.8(8) . .
C57 Nd2 O9 C41 -77.0(8) . .
O12 C55 O11 Nd1 -8.2(11) . .
C53 C55 O11 Nd1 170.0(7) . .
O2 Nd1 O11 C55 133.1(6) . .
O14 Nd1 O11 C55 -1.2(7) . .
O8 Nd1 O11 C55 68.5(6) . .
O13 Nd1 O11 C55 139.1(7) 2_355 .
O1W Nd1 O11 C55 -153.0(7) . .
O5 Nd1 O11 C55 -91.4(7) . .
O6 Nd1 O11 C55 -68.3(6) . .
O12 Nd1 O11 C55 4.1(6) . .
C27 Nd1 O11 C55 -79.4(7) . .
O11 C55 O12 Nd2 165(3) . .
C53 C55 O12 Nd2 -13(4) . .
Nd1 C55 O12 Nd2 159(4) . .
O11 C55 O12 Nd1 6.8(9) . .
C53 C55 O12 Nd1 -171.3(9) . .
O3 Nd2 O12 C55 95(4) 2_345 .
O16 Nd2 O12 C55 -98(4) . .
O9 Nd2 O12 C55 126(4) . .
O15 Nd2 O12 C55 52(4) . .
O17 Nd2 O12 C55 -13(4) . .
Cl1 Nd2 O12 C55 -67(4) . .
O14 Nd2 O12 C55 -153(4) . .
C57 Nd2 O12 C55 -169(4) . .
O3 Nd2 O12 Nd1 -107.4(4) 2_345 .
O16 Nd2 O12 Nd1 60.2(4) . .
O9 Nd2 O12 Nd1 -76.1(2) . .
O15 Nd2 O12 Nd1 -149.8(3) . .
O17 Nd2 O12 Nd1 145.5(3) . .
Cl1 Nd2 O12 Nd1 91.0(3) . .
O14 Nd2 O12 Nd1 4.7(2) . .
O13 Nd2 O12 Nd1 -22.3(3) . .
C57 Nd2 O12 Nd1 -10.7(3) . .
O2 Nd1 O12 C55 -147.7(6) . .
O11 Nd1 O12 C55 -4.1(6) . .
O14 Nd1 O12 C55 170.8(6) . .
O8 Nd1 O12 C55 -106.9(6) . .
O13 Nd1 O12 C55 -53.2(6) 2_355 .
O1W Nd1 O12 C55 28.0(7) . .
O5 Nd1 O12 C55 111.2(6) . .
O6 Nd1 O12 C55 89.4(6) . .
C27 Nd1 O12 C55 99.3(6) . .
O2 Nd1 O12 Nd2 36.4(5) . .
O11 Nd1 O12 Nd2 180.0(4) . .
O14 Nd1 O12 Nd2 -5.2(2) . .
O8 Nd1 O12 Nd2 77.2(3) . .
O13 Nd1 O12 Nd2 130.8(2) 2_355 .
O1W Nd1 O12 Nd2 -148.0(3) . .
O5 Nd1 O12 Nd2 -64.8(3) . .
O6 Nd1 O12 Nd2 -86.6(3) . .
C27 Nd1 O12 Nd2 -76.7(3) . .
C55 Nd1 O12 Nd2 -176.0(7) . .
O14 C57 O13 Nd1 -173.0(6) . 2_345
Nd2 C57 O13 Nd1 177.3(8) . 2_345
O14 C57 O13 Nd2 9.6(10) . .
O3 Nd2 O13 C57 178.5(6) 2_345 .
O16 Nd2 O13 C57 -97.0(7) . .
O9 Nd2 O13 C57 88.1(6) . .
O15 Nd2 O13 C57 123.4(6) . .
O17 Nd2 O13 C57 -132.3(7) . .
O12 Nd2 O13 C57 30.1(6) . .
Cl1 Nd2 O13 C57 -43.7(7) . .
O14 Nd2 O13 C57 -5.4(6) . .
O3 Nd2 O13 Nd1 1.4(4) 2_345 2_345
O16 Nd2 O13 Nd1 86.0(5) . 2_345
O9 Nd2 O13 Nd1 -88.9(4) . 2_345
O15 Nd2 O13 Nd1 -53.6(5) . 2_345
O17 Nd2 O13 Nd1 50.7(7) . 2_345
O12 Nd2 O13 Nd1 -146.9(4) . 2_345
Cl1 Nd2 O13 Nd1 139.3(4) . 2_345
O14 Nd2 O13 Nd1 177.6(6) . 2_345
C57 Nd2 O13 Nd1 -177.0(9) . 2_345
O13 C57 O14 Nd1 -139.7(8) . .
Nd2 C57 O14 Nd1 -129.1(6) . .
O13 C57 O14 Nd2 -10.6(11) . .
O2 Nd1 O14 C57 -29.5(6) . .
O11 Nd1 O14 C57 131.3(6) . .
O8 Nd1 O14 C57 56.3(6) . .
O13 Nd1 O14 C57 26.3(8) 2_355 .
O1W Nd1 O14 C57 -99.9(8) . .
O5 Nd1 O14 C57 -106.3(7) . .
O6 Nd1 O14 C57 -158.9(7) . .
O12 Nd1 O14 C57 127.0(7) . .
C27 Nd1 O14 C57 -132.8(7) . .
C55 Nd1 O14 C57 130.8(7) . .
O2 Nd1 O14 Nd2 -151.1(3) . .
O11 Nd1 O14 Nd2 9.7(4) . .
O8 Nd1 O14 Nd2 -65.3(3) . .
O13 Nd1 O14 Nd2 -95.3(4) 2_355 .
O1W Nd1 O14 Nd2 138.6(4) . .
O5 Nd1 O14 Nd2 132.1(3) . .
O6 Nd1 O14 Nd2 79.5(3) . .
O12 Nd1 O14 Nd2 5.4(2) . .
C27 Nd1 O14 Nd2 105.6(4) . .
C55 Nd1 O14 Nd2 9.2(3) . .
O3 Nd2 O14 C57 9.4(6) 2_345 .
O16 Nd2 O14 C57 80.4(6) . .
O9 Nd2 O14 C57 -63.7(6) . .
O15 Nd2 O14 C57 -96.8(6) . .
O17 Nd2 O14 C57 123.7(7) . .
O12 Nd2 O14 C57 -139.5(6) . .
Cl1 Nd2 O14 C57 151.6(6) . .
O13 Nd2 O14 C57 5.3(5) . .
O3 Nd2 O14 Nd1 142.9(3) 2_345 .
O16 Nd2 O14 Nd1 -146.1(4) . .
O9 Nd2 O14 Nd1 69.9(3) . .
O15 Nd2 O14 Nd1 36.7(5) . .
O17 Nd2 O14 Nd1 -102.8(5) . .
O12 Nd2 O14 Nd1 -6.0(3) . .
Cl1 Nd2 O14 Nd1 -74.9(3) . .
O13 Nd2 O14 Nd1 138.8(4) . .
C57 Nd2 O14 Nd1 133.5(7) . .
N9 C58 O15 Nd2 -167.0(8) . .
O3 Nd2 O15 C58 -6.4(9) 2_345 .
O16 Nd2 O15 C58 -62.7(11) . .
O9 Nd2 O15 C58 79.1(10) . .
O17 Nd2 O15 C58 -91.5(10) . .
O12 Nd2 O15 C58 153.6(10) . .
Cl1 Nd2 O15 C58 -146.6(9) . .
O14 Nd2 O15 C58 113.1(9) . .
O13 Nd2 O15 C58 45.5(11) . .
C57 Nd2 O15 C58 75.5(10) . .
N10 C61 O16 Nd2 179.2(13) . .
O3 Nd2 O16 C61 34(2) 2_345 .
O9 Nd2 O16 C61 -32(2) . .
O15 Nd2 O16 C61 90(2) . .
O17 Nd2 O16 C61 118(2) . .
O12 Nd2 O16 C61 -140(2) . .
Cl1 Nd2 O16 C61 -170(2) . .
O14 Nd2 O16 C61 -87(2) . .
O13 Nd2 O16 C61 -38(2) . .
C57 Nd2 O16 C61 -63(2) . .
O3 Nd2 O17 C64 -108.9(16) 2_345 .
O16 Nd2 O17 C64 170.3(17) . .
O9 Nd2 O17 C64 -42.8(18) . .
O15 Nd2 O17 C64 -28.6(16) . .
O12 Nd2 O17 C64 42.5(17) . .
Cl1 Nd2 O17 C64 96.2(16) . .
O14 Nd2 O17 C64 125.9(15) . .
O13 Nd2 O17 C64 -154.9(15) . .
C57 Nd2 O17 C64 168.9(14) . .
C65 N11 C64 O17 172.2(19) . .
C66 N11 C64 O17 -6(3) . .
Nd2 O17 C64 N11 -177.2(14) . .
C68 N12 C67 O18 3(3) . .
C69 N12 C67 O18 178(2) . .
